data_8103283
loop_
_publ_author_name
'Zhao-Hao Li'
'Li-Ping Xue'

_publ_section_title
;
 Crystal structure of 2-o-tolyl-1H-benzo[d]imidazole, C14H12N2
;
_journal_issue 1
_journal_name_full 'Zeitschrift f\"ur Kristallographie - New Crystal Structures'
_journal_page_first 71
_journal_volume 227
_journal_year 2012
_chemical_formula_moiety 'C14 H12 N2'
_chemical_formula_sum 'C14 H12 N2'
_chemical_formula_weight 208.26
_space_group_IT_number 78
_symmetry_cell_setting tetragonal
_symmetry_space_group_name_Hall 'P 4cw'
_symmetry_space_group_name_H-M 'P 43'
_atom_sites_solution_hydrogens geom
_atom_sites_solution_primary direct
_atom_sites_solution_secondary difmap
_audit_creation_method SHELXL-97
_audit_update_record
;
2011-06-21 # Formatted by publCIF
;
_cell_angle_alpha 90.00
_cell_angle_beta 90.00
_cell_angle_gamma 90.00
_cell_formula_units_Z 4
_cell_length_a 8.8792(7)
_cell_length_b 8.8792(7)
_cell_length_c 14.391(2)
_cell_measurement_reflns_used 1552
_cell_measurement_temperature 296(2)
_cell_measurement_theta_max 23.27
_cell_measurement_theta_min 2.29
_cell_volume 1134.6(2)
_computing_cell_refinement 'Bruker SMART'
_computing_data_collection 'Bruker SMART'
_computing_data_reduction 'Bruker SAINT'
_computing_molecular_graphics 'Bruker SHELXTL'
_computing_publication_material 'Bruker SHELXTL'
_computing_structure_refinement 'SHELXL-97 (Sheldrick, 1997)'
_computing_structure_solution 'SHELXS-97 (Sheldrick, 1990)'
_diffrn_ambient_temperature 296(2)
_diffrn_measured_fraction_theta_full 1.000
_diffrn_measured_fraction_theta_max 1.000
_diffrn_measurement_device_type 'CCD area detector'
_diffrn_measurement_method 'phi and omega scans'
_diffrn_radiation_monochromator graphite
_diffrn_radiation_source 'fine-focus sealed tube'
_diffrn_radiation_type MoK\a
_diffrn_radiation_wavelength 0.71073
_diffrn_reflns_av_R_equivalents 0.0264
_diffrn_reflns_av_sigmaI/netI 0.0411
_diffrn_reflns_limit_h_max 8
_diffrn_reflns_limit_h_min -10
_diffrn_reflns_limit_k_max 10
_diffrn_reflns_limit_k_min -10
_diffrn_reflns_limit_l_max 17
_diffrn_reflns_limit_l_min -17
_diffrn_reflns_number 5666
_diffrn_reflns_theta_full 25.49
_diffrn_reflns_theta_max 25.49
_diffrn_reflns_theta_min 2.29
_diffrn_standards_decay_% 0
_diffrn_standards_interval_count 0
_diffrn_standards_interval_time 0
_diffrn_standards_number 0
_exptl_absorpt_coefficient_mu 0.073
_exptl_absorpt_correction_T_max 0.9826
_exptl_absorpt_correction_T_min 0.9699
_exptl_absorpt_correction_type multi-scan
_exptl_absorpt_process_details sadabs
_exptl_crystal_colour yellow
_exptl_crystal_density_diffrn 1.219
_exptl_crystal_density_method 'not measured'
_exptl_crystal_description block
_exptl_crystal_F_000 440
_exptl_crystal_size_max 0.42
_exptl_crystal_size_mid 0.27
_exptl_crystal_size_min 0.24
_refine_diff_density_max 0.092
_refine_diff_density_min -0.108
_refine_diff_density_rms 0.023
_refine_ls_abs_structure_details 'Flack H D (1983), Acta Cryst. A39, 876-881'
_refine_ls_abs_structure_Flack 3(3)
_refine_ls_extinction_method none
_refine_ls_goodness_of_fit_ref 1.003
_refine_ls_hydrogen_treatment constr
_refine_ls_matrix_type full
_refine_ls_number_parameters 146
_refine_ls_number_reflns 2109
_refine_ls_number_restraints 1
_refine_ls_restrained_S_all 1.003
_refine_ls_R_factor_all 0.0649
_refine_ls_R_factor_gt 0.0374
_refine_ls_shift/su_max 0.000
_refine_ls_shift/su_mean 0.000
_refine_ls_structure_factor_coef Fsqd
_refine_ls_weighting_details 'calc w=1/[\s^2^(Fo^2^)+(0.0452P)^2^+0.0000P] where P=(Fo^2^+2Fc^2^)/3'
_refine_ls_weighting_scheme calc
_refine_ls_wR_factor_gt 0.0775
_refine_ls_wR_factor_ref 0.0875
_reflns_number_gt 1587
_reflns_number_total 2109
_reflns_threshold_expression >2sigma(I)
_cod_data_source_file 1267-3604.cff
_cod_data_source_block c
_cod_original_sg_symbol_H-M P4(3)
_cod_database_code 8103283

loop_
_symmetry_equiv_pos_as_xyz
'x, y, z'
'-x, -y, z+1/2'
'-y, x, z+3/4'
'y, -x, z+1/4'

loop_
_atom_site_label
_atom_site_type_symbol
_atom_site_fract_x
_atom_site_fract_y
_atom_site_fract_z
_atom_site_U_iso_or_equiv
_atom_site_adp_type
_atom_site_occupancy
_atom_site_symmetry_multiplicity
_atom_site_calc_flag
_atom_site_refinement_flags
C1 C 0.18116(19) 0.9479(2) 0.07652(12) 0.0447(4) Uani 1 1 d .
C3 C 0.2868(2) 0.8063(2) -0.02554(11) 0.0464(4) Uani 1 1 d .
C4 C 0.3690(2) 0.7457(2) -0.09884(13) 0.0613(5) Uani 1 1 d .
H4 H 0.4256 0.8074 -0.1377 0.074 Uiso 1 1 calc R
C5 C 0.3645(3) 0.5936(3) -0.11245(16) 0.0702(6) Uani 1 1 d .
H5 H 0.4178 0.5518 -0.1617 0.084 Uiso 1 1 calc R
C6 C 0.2824(3) 0.5004(3) -0.05442(16) 0.0723(6) Uani 1 1 d .
H6 H 0.2834 0.3971 -0.0650 0.087 Uiso 1 1 calc R
C7 C 0.1986(2) 0.5567(2) 0.01904(15) 0.0620(6) Uani 1 1 d .
H7 H 0.1426 0.4941 0.0577 0.074 Uiso 1 1 calc R
C8 C 0.2027(2) 0.7115(2) 0.03181(11) 0.0455(5) Uani 1 1 d .
C9 C 0.1233(2) 1.0774(2) 0.13009(12) 0.0503(5) Uani 1 1 d .
C10 C 0.2186(3) 1.1891(2) 0.16495(14) 0.0632(6) Uani 1 1 d .
C11 C 0.1527(4) 1.3070(3) 0.21385(17) 0.0819(7) Uani 1 1 d .
H11 H 0.2144 1.3819 0.2383 0.098 Uiso 1 1 calc R
C12 C -0.0003(4) 1.3170(3) 0.22745(18) 0.0889(8) Uani 1 1 d .
H12 H -0.0406 1.3982 0.2598 0.107 Uiso 1 1 calc R
C13 C -0.0928(3) 1.2070(3) 0.19320(18) 0.0844(8) Uani 1 1 d .
H13 H -0.1964 1.2133 0.2018 0.101 Uiso 1 1 calc R
C14 C -0.0307(2) 1.0856(2) 0.14540(14) 0.0657(6) Uani 1 1 d .
H14 H -0.0931 1.0094 0.1235 0.079 Uiso 1 1 calc R
C15 C 0.3859(3) 1.1845(3) 0.1540(2) 0.0942(8) Uani 1 1 d .
H15A H 0.4216 1.0847 0.1671 0.141 Uiso 1 1 calc R
H15B H 0.4314 1.2544 0.1964 0.141 Uiso 1 1 calc R
H15C H 0.4121 1.2114 0.0915 0.141 Uiso 1 1 calc R
N1 N 0.13684(16) 0.80483(15) 0.09598(9) 0.0466(4) Uani 1 1 d .
H1 H 0.0781 0.7777 0.1405 0.056 Uiso 1 1 calc R
N2 N 0.27181(18) 0.95421(16) 0.00394(10) 0.0492(4) Uani 1 1 d .

loop_
_atom_site_aniso_label
_atom_site_aniso_U_11
_atom_site_aniso_U_22
_atom_site_aniso_U_33
_atom_site_aniso_U_23
_atom_site_aniso_U_13
_atom_site_aniso_U_12
C1 0.0480(11) 0.0467(11) 0.0393(9) 0.0023(8) -0.0015(8) 0.0042(9)
C3 0.0475(11) 0.0532(11) 0.0384(9) 0.0006(9) -0.0011(8) 0.0028(9)
C4 0.0631(13) 0.0757(15) 0.0451(11) -0.0047(11) 0.0083(10) 0.0032(10)
C5 0.0800(15) 0.0734(15) 0.0570(13) -0.0204(12) 0.0074(11) 0.0078(12)
C6 0.0924(17) 0.0588(13) 0.0659(14) -0.0196(11) -0.0033(13) 0.0016(12)
C7 0.0740(15) 0.0536(13) 0.0583(13) -0.0043(10) -0.0011(11) -0.0100(10)
C8 0.0441(11) 0.0504(11) 0.0420(11) -0.0037(8) -0.0036(8) 0.0016(9)
C9 0.0629(12) 0.0490(11) 0.0388(9) 0.0055(8) 0.0021(9) 0.0111(9)
C10 0.0893(16) 0.0476(12) 0.0526(12) 0.0008(10) 0.0069(11) 0.0010(11)
C11 0.125(2) 0.0515(14) 0.0691(15) -0.0054(11) 0.0127(15) 0.0024(14)
C12 0.136(3) 0.0640(17) 0.0668(15) -0.0034(13) 0.0115(16) 0.0396(17)
C13 0.0889(18) 0.094(2) 0.0697(15) -0.0036(14) 0.0057(14) 0.0445(16)
C14 0.0689(14) 0.0739(14) 0.0544(11) -0.0049(11) -0.0030(11) 0.0211(11)
C15 0.0906(19) 0.0897(19) 0.102(2) -0.0250(16) 0.0084(16) -0.0263(14)
N1 0.0495(9) 0.0504(10) 0.0398(8) 0.0003(7) 0.0057(7) 0.0009(7)
N2 0.0562(10) 0.0495(9) 0.0420(8) 0.0038(7) 0.0058(7) 0.0041(7)

loop_
_atom_type_symbol
_atom_type_description
_atom_type_scat_dispersion_real
_atom_type_scat_dispersion_imag
_atom_type_scat_source
C C 0.0033 0.0016 'International Tables Vol C Tables 4.2.6.8 and 6.1.1.4'
H H 0.0000 0.0000 'International Tables Vol C Tables 4.2.6.8 and 6.1.1.4'
N N 0.0061 0.0033 'International Tables Vol C Tables 4.2.6.8 and 6.1.1.4'

loop_
_geom_angle_atom_site_label_1
_geom_angle_atom_site_label_2
_geom_angle_atom_site_label_3
_geom_angle
N2 C1 N1 112.30(16)
N2 C1 C9 126.32(16)
N1 C1 C9 121.30(16)
N2 C3 C4 130.41(18)
N2 C3 C8 109.83(15)
C4 C3 C8 119.76(18)
C5 C4 C3 118.42(19)
C5 C4 H4 120.8
C3 C4 H4 120.8
C4 C5 C6 121.4(2)
C4 C5 H5 119.3
C6 C5 H5 119.3
C7 C6 C5 121.8(2)
C7 C6 H6 119.1
C5 C6 H6 119.1
C6 C7 C8 116.4(2)
C6 C7 H7 121.8
C8 C7 H7 121.8
N1 C8 C7 132.58(17)
N1 C8 C3 105.18(15)
C7 C8 C3 122.24(17)
C14 C9 C10 120.17(17)
C14 C9 C1 117.85(18)
C10 C9 C1 121.98(18)
C11 C10 C9 117.5(2)
C11 C10 C15 119.5(2)
C9 C10 C15 123.00(18)
C12 C11 C10 122.4(3)
C12 C11 H11 118.8
C10 C11 H11 118.8
C13 C12 C11 119.7(2)
C13 C12 H12 120.1
C11 C12 H12 120.1
C12 C13 C14 119.5(3)
C12 C13 H13 120.2
C14 C13 H13 120.2
C9 C14 C13 120.6(2)
C9 C14 H14 119.7
C13 C14 H14 119.7
C10 C15 H15A 109.5
C10 C15 H15B 109.5
H15A C15 H15B 109.5
C10 C15 H15C 109.5
H15A C15 H15C 109.5
H15B C15 H15C 109.5
C1 N1 C8 107.61(14)
C1 N1 H1 126.2
C8 N1 H1 126.2
C1 N2 C3 105.08(15)

loop_
_geom_bond_atom_site_label_1
_geom_bond_atom_site_label_2
_geom_bond_distance
C1 N2 1.320(2)
C1 N1 1.359(2)
C1 C9 1.477(2)
C3 N2 1.387(2)
C3 C4 1.391(3)
C3 C8 1.395(2)
C4 C5 1.365(3)
C4 H4 0.9300
C5 C6 1.384(3)
C5 H5 0.9300
C6 C7 1.386(3)
C6 H6 0.9300
C7 C8 1.387(3)
C7 H7 0.9300
C8 N1 1.372(2)
C9 C14 1.387(3)
C9 C10 1.397(3)
C10 C11 1.390(3)
C10 C15 1.494(3)
C11 C12 1.375(4)
C11 H11 0.9300
C12 C13 1.368(4)
C12 H12 0.9300
C13 C14 1.392(3)
C13 H13 0.9300
C14 H14 0.9300
C15 H15A 0.9600
C15 H15B 0.9600
C15 H15C 0.9600
N1 H1 0.8600

loop_
_geom_hbond_atom_site_label_D
_geom_hbond_atom_site_label_H
_geom_hbond_atom_site_label_A
_geom_hbond_distance_DH
_geom_hbond_distance_HA
_geom_hbond_distance_DA
_geom_hbond_angle_DHA
_geom_hbond_site_symmetry_A
N1 H1 N2 0.86 2.02 2.874(2) 173.8 4_465

loop_
_geom_torsion_atom_site_label_1
_geom_torsion_atom_site_label_2
_geom_torsion_atom_site_label_3
_geom_torsion_atom_site_label_4
_geom_torsion
N2 C3 C4 C5 179.69(19)
C8 C3 C4 C5 0.0(3)
C3 C4 C5 C6 -0.9(3)
C4 C5 C6 C7 1.2(3)
C5 C6 C7 C8 -0.6(3)
C6 C7 C8 N1 -179.35(18)
C6 C7 C8 C3 -0.3(3)
N2 C3 C8 N1 0.14(19)
C4 C3 C8 N1 179.85(16)
N2 C3 C8 C7 -179.16(17)
C4 C3 C8 C7 0.6(3)
N2 C1 C9 C14 128.97(19)
N1 C1 C9 C14 -47.4(2)
N2 C1 C9 C10 -51.1(3)
N1 C1 C9 C10 132.53(19)
C14 C9 C10 C11 -0.6(3)
C1 C9 C10 C11 179.49(18)
C14 C9 C10 C15 177.7(2)
C1 C9 C10 C15 -2.2(3)
C9 C10 C11 C12 -0.8(3)
C15 C10 C11 C12 -179.2(2)
C10 C11 C12 C13 0.9(4)
C11 C12 C13 C14 0.4(4)
C10 C9 C14 C13 1.9(3)
C1 C9 C14 C13 -178.23(19)
C12 C13 C14 C9 -1.8(3)
N2 C1 N1 C8 -0.08(18)
C9 C1 N1 C8 176.74(15)
C7 C8 N1 C1 179.2(2)
C3 C8 N1 C1 -0.04(18)
N1 C1 N2 C3 0.16(18)
C9 C1 N2 C3 -176.47(17)
C4 C3 N2 C1 -179.9(2)
C8 C3 N2 C1 -0.18(18)
